data_7116663
loop_
_publ_author_name
'Masaichi Saito'
'Marisa Nakada'
'Takuya Kuwabara'
'Mao Minoura'

_publ_section_title
;
 A reversible two-electron redox system involving a divalent lead species
;
_journal_name_full Chem.Commun.
_journal_page_first 4674
_journal_paper_doi 10.1039/C4cc09856K
_journal_volume 51
_journal_year 2015
_chemical_formula_sum 'C36 H56 Li2 O2 Pb Si2'
_chemical_formula_weight 798.06
_chemical_name_systematic
; 
 ? 
;
_space_group_IT_number 2
_space_group_name_Hall '-P 1'
_symmetry_cell_setting triclinic
_symmetry_space_group_name_Hall '-P 1'
_symmetry_space_group_name_H-M 'P -1'
_atom_sites_solution_hydrogens geom
_atom_sites_solution_primary direct
_atom_sites_solution_secondary difmap
_audit_creation_method SHELXL-97
_audit_update_record
;
2014-10-23 deposited with the CCDC.
2015-02-10 downloaded from the CCDC.
;
_cell_angle_alpha 82.874(2)
_cell_angle_beta 67.352(2)
_cell_angle_gamma 75.447(3)
_cell_formula_units_Z 2
_cell_length_a 12.4117(13)
_cell_length_b 12.4449(15)
_cell_length_c 13.7628(16)
_cell_measurement_reflns_used 5438
_cell_measurement_temperature 100(2)
_cell_measurement_theta_max 28.42
_cell_measurement_theta_min 2.25
_cell_volume 1898.1(4)
_computing_cell_refinement 'Bruker SMART'
_computing_data_collection 'Bruker SMART'
_computing_data_reduction 'Bruker SMART'
_computing_molecular_graphics 'Bruker SHELXTL'
_computing_publication_material 'Bruker SHELXTL'
_computing_structure_refinement 'SHELXL-2013 (Sheldrick, 2013)'
_computing_structure_solution 'SHELXS-97 (Sheldrick, 1990)'
_diffrn_ambient_temperature 100(2)
_diffrn_measured_fraction_theta_full 0.988
_diffrn_measured_fraction_theta_max 0.988
_diffrn_measurement_device_type 'CCD area detector'
_diffrn_measurement_method 'phi and omega scans'
_diffrn_radiation_monochromator graphite
_diffrn_radiation_source 'fine-focus sealed tube'
_diffrn_radiation_type MoK\a
_diffrn_radiation_wavelength 0.71073
_diffrn_reflns_av_R_equivalents 0.0269
_diffrn_reflns_av_sigmaI/netI 0.0543
_diffrn_reflns_limit_h_max 16
_diffrn_reflns_limit_h_min -15
_diffrn_reflns_limit_k_max 13
_diffrn_reflns_limit_k_min -16
_diffrn_reflns_limit_l_max 17
_diffrn_reflns_limit_l_min -17
_diffrn_reflns_number 13405
_diffrn_reflns_theta_full 27.50
_diffrn_reflns_theta_max 27.50
_diffrn_reflns_theta_min 1.60
_exptl_absorpt_coefficient_mu 4.535
_exptl_absorpt_correction_T_max 0.696
_exptl_absorpt_correction_T_min 0.654
_exptl_absorpt_correction_type empirical
_exptl_absorpt_process_details 'SADABS; Sheldrick 1996'
_exptl_crystal_colour green
_exptl_crystal_density_diffrn 1.396
_exptl_crystal_density_method 'not measured'
_exptl_crystal_description cube
_exptl_crystal_F_000 808
_exptl_crystal_size_max 0.10
_exptl_crystal_size_mid 0.08
_exptl_crystal_size_min 0.08
_refine_diff_density_max 1.289
_refine_diff_density_min -1.165
_refine_diff_density_rms 0.112
_refine_ls_extinction_method none
_refine_ls_goodness_of_fit_ref 1.034
_refine_ls_hydrogen_treatment constr
_refine_ls_matrix_type full
_refine_ls_number_parameters 466
_refine_ls_number_reflns 8708
_refine_ls_number_restraints 0
_refine_ls_restrained_S_all 1.034
_refine_ls_R_factor_all 0.0473
_refine_ls_R_factor_gt 0.0354
_refine_ls_shift/su_max 0.004
_refine_ls_shift/su_mean 0.000
_refine_ls_structure_factor_coef Fsqd
_refine_ls_weighting_details 'calc w=1/[\s^2^(Fo^2^)+(0.0378P)^2^+0.0000P] where P=(Fo^2^+2Fc^2^)/3'
_refine_ls_weighting_scheme calc
_refine_ls_wR_factor_gt 0.0780
_refine_ls_wR_factor_ref 0.0829
_reflns_number_gt 7098
_reflns_number_total 8708
_reflns_threshold_expression >2sigma(I)
_cod_data_source_file c4cc09856k2.cif
_cod_data_source_block mm778
_cod_database_code 7116663

loop_
_symmetry_equiv_pos_as_xyz
'x, y, z'
'-x, -y, -z'

loop_
_atom_site_label
_atom_site_type_symbol
_atom_site_fract_x
_atom_site_fract_y
_atom_site_fract_z
_atom_site_U_iso_or_equiv
_atom_site_adp_type
_atom_site_occupancy
_atom_site_symmetry_multiplicity
_atom_site_calc_flag
_atom_site_refinement_flags
_atom_site_disorder_assembly
_atom_site_disorder_group
Pb1 Pb 0.067659(12) 0.263756(15) 0.400194(11) 0.03579(7) Uani 1 1 d . A .
C1 C 0.0950(3) 0.2578(3) 0.2268(3) 0.0216(7) Uani 1 1 d . . .
C2 C 0.2142(3) 0.2582(3) 0.1564(3) 0.0207(7) Uani 1 1 d . . .
C3 C 0.3034(3) 0.2607(3) 0.1997(3) 0.0245(8) Uani 1 1 d . A .
C4 C 0.2673(3) 0.2630(4) 0.3110(3) 0.0366(10) Uani 1 1 d . . .
Si1 Si -0.03731(9) 0.25709(9) 0.19630(8) 0.0248(2) Uani 1 1 d . . .
C5 C -0.0363(3) 0.3268(4) 0.0670(3) 0.0322(9) Uani 1 1 d . . .
H5A H -0.0207 0.4001 0.0625 0.048 Uiso 1 1 calc R . .
H5B H -0.1135 0.3334 0.0619 0.048 Uiso 1 1 calc R . .
H5C H 0.0258 0.2828 0.0098 0.048 Uiso 1 1 calc R . .
C6 C -0.1748(3) 0.3372(4) 0.2983(3) 0.0371(10) Uani 1 1 d . . .
H6A H -0.1799 0.3064 0.3678 0.056 Uiso 1 1 calc R . .
H6B H -0.2453 0.3321 0.2861 0.056 Uiso 1 1 calc R . .
H6C H -0.1703 0.4144 0.2937 0.056 Uiso 1 1 calc R . .
C7 C -0.0606(4) 0.1102(4) 0.1991(3) 0.0344(9) Uani 1 1 d . . .
C8 C 0.0539(4) 0.0315(4) 0.1334(4) 0.0421(11) Uani 1 1 d . . .
H8A H 0.1137 0.0221 0.1648 0.063 Uiso 1 1 calc R . .
H8B H 0.0839 0.0624 0.0623 0.063 Uiso 1 1 calc R . .
H8C H 0.0370 -0.0400 0.1314 0.063 Uiso 1 1 calc R . .
C9 C -0.1031(4) 0.0635(4) 0.3127(4) 0.0436(11) Uani 1 1 d . . .
H9A H -0.1106 -0.0122 0.3127 0.065 Uiso 1 1 calc R . .
H9B H -0.1803 0.1087 0.3533 0.065 Uiso 1 1 calc R . .
H9C H -0.0454 0.0645 0.3440 0.065 Uiso 1 1 calc R . .
C10 C -0.1568(5) 0.1138(5) 0.1521(5) 0.0618(15) Uani 1 1 d . . .
H10A H -0.1269 0.1351 0.0779 0.093 Uiso 1 1 calc R . .
H10B H -0.2291 0.1675 0.1889 0.093 Uiso 1 1 calc R . .
H10C H -0.1747 0.0409 0.1601 0.093 Uiso 1 1 calc R . .
C11 C 0.2486(3) 0.2658(3) 0.0386(3) 0.0246(8) Uani 1 1 d . . .
C12 C 0.2781(4) 0.1729(4) -0.0203(3) 0.0371(10) Uani 1 1 d . . .
H12A H 0.2834 0.1019 0.0125 0.044 Uiso 1 1 calc R . .
C13 C 0.3001(4) 0.1836(5) -0.1283(4) 0.0527(14) Uani 1 1 d . . .
H13A H 0.3177 0.1202 -0.1671 0.063 Uiso 1 1 calc R . .
C14 C 0.2960(4) 0.2862(6) -0.1773(4) 0.0565(15) Uani 1 1 d . . .
H14A H 0.3098 0.2935 -0.2497 0.068 Uiso 1 1 calc R . .
C15 C 0.2720(4) 0.3778(5) -0.1213(3) 0.0514(14) Uani 1 1 d . . .
H15A H 0.2724 0.4479 -0.1557 0.062 Uiso 1 1 calc R . .
C16 C 0.2471(4) 0.3681(4) -0.0141(3) 0.0381(10) Uani 1 1 d . . .
H16A H 0.2288 0.4323 0.0238 0.046 Uiso 1 1 calc R . .
C17 C 0.4293(3) 0.2619(3) 0.1255(3) 0.0278(8) Uani 1 1 d . . .
C18 C 0.4682(5) 0.3594(5) 0.1006(4) 0.0590(15) Uani 1 1 d . A .
H18A H 0.4138 0.4263 0.1269 0.071 Uiso 1 1 calc R . .
C19 C 0.5868(5) 0.3616(5) 0.0371(4) 0.0684(18) Uani 1 1 d . . .
H19A H 0.6120 0.4289 0.0235 0.082 Uiso 1 1 calc R A .
C20 C 0.6655(4) 0.2667(5) -0.0049(3) 0.0496(13) Uani 1 1 d . A .
H20A H 0.7446 0.2681 -0.0496 0.059 Uiso 1 1 calc R . .
C21 C 0.6285(4) 0.1694(5) 0.0185(5) 0.0586(15) Uani 1 1 d . . .
H21A H 0.6824 0.1029 -0.0095 0.070 Uiso 1 1 calc R A .
C22 C 0.5107(4) 0.1682(4) 0.0841(4) 0.0493(13) Uani 1 1 d . A .
H22A H 0.4870 0.1001 0.1001 0.059 Uiso 1 1 calc R . .
Si2 Si 0.37082(17) 0.2275(2) 0.38783(15) 0.0166(4) Uani 0.50 1 d P A 1
C23 C 0.308(2) 0.139(2) 0.5047(13) 0.041(4) Uani 0.50 1 d P A 1
H23A H 0.3178 0.0648 0.4824 0.061 Uiso 0.50 1 calc PR A 1
H23B H 0.2232 0.1706 0.5403 0.061 Uiso 0.50 1 calc PR A 1
H23C H 0.3493 0.1346 0.5525 0.061 Uiso 0.50 1 calc PR A 1
C24 C 0.5309(7) 0.1567(9) 0.3165(7) 0.035(2) Uani 0.50 1 d P A 1
H24A H 0.5337 0.0916 0.2828 0.053 Uiso 0.50 1 calc PR A 1
H24B H 0.5711 0.1346 0.3663 0.053 Uiso 0.50 1 calc PR A 1
H24C H 0.5708 0.2075 0.2635 0.053 Uiso 0.50 1 calc PR A 1
C25 C 0.3717(7) 0.3657(7) 0.4416(6) 0.0296(17) Uani 0.50 1 d P A 1
C26 C 0.250(2) 0.415(2) 0.5207(19) 0.053(5) Uani 0.50 1 d P A 1
H26A H 0.2536 0.4809 0.5494 0.080 Uiso 0.50 1 calc PR A 1
H26B H 0.2254 0.3611 0.5772 0.080 Uiso 0.50 1 calc PR A 1
H26C H 0.1922 0.4353 0.4862 0.080 Uiso 0.50 1 calc PR A 1
C27 C 0.4104(10) 0.4524(8) 0.3577(8) 0.041(2) Uani 0.50 1 d P A 1
H27A H 0.4215 0.5129 0.3884 0.062 Uiso 0.50 1 calc PR A 1
H27B H 0.3496 0.4804 0.3274 0.062 Uiso 0.50 1 calc PR A 1
H27C H 0.4853 0.4198 0.3031 0.062 Uiso 0.50 1 calc PR A 1
C28 C 0.4616(8) 0.3370(8) 0.4999(7) 0.043(2) Uani 0.50 1 d P A 1
H28A H 0.5419 0.3101 0.4498 0.065 Uiso 0.50 1 calc PR A 1
H28B H 0.4397 0.2800 0.5540 0.065 Uiso 0.50 1 calc PR A 1
H28C H 0.4591 0.4030 0.5321 0.065 Uiso 0.50 1 calc PR A 1
Si3 Si 0.3443(2) 0.3028(3) 0.38979(19) 0.0372(6) Uani 0.50 1 d P A 2
C29 C 0.4657(10) 0.3865(12) 0.3196(10) 0.064(4) Uani 0.50 1 d P A 2
H29A H 0.5290 0.3445 0.2617 0.095 Uiso 0.50 1 calc PR A 2
H29B H 0.4986 0.4005 0.3691 0.095 Uiso 0.50 1 calc PR A 2
H29C H 0.4307 0.4566 0.2927 0.095 Uiso 0.50 1 calc PR A 2
C30 C 0.236(2) 0.3952(19) 0.5044(18) 0.051(5) Uani 0.50 1 d P A 2
H30A H 0.2098 0.4686 0.4773 0.077 Uiso 0.50 1 calc PR A 2
H30B H 0.2770 0.4010 0.5507 0.077 Uiso 0.50 1 calc PR A 2
H30C H 0.1679 0.3630 0.5434 0.077 Uiso 0.50 1 calc PR A 2
C31 C 0.4081(8) 0.1707(8) 0.4480(8) 0.046(2) Uani 0.50 1 d P A 2
C32 C 0.4790(11) 0.0860(10) 0.3631(11) 0.073(4) Uani 0.50 1 d P A 2
H32A H 0.5404 0.1167 0.3072 0.110 Uiso 0.50 1 calc PR A 2
H32B H 0.4256 0.0676 0.3347 0.110 Uiso 0.50 1 calc PR A 2
H32C H 0.5162 0.0193 0.3931 0.110 Uiso 0.50 1 calc PR A 2
C33 C 0.309(2) 0.128(2) 0.5348(16) 0.056(5) Uani 0.50 1 d P A 2
H33A H 0.2458 0.1274 0.5098 0.084 Uiso 0.50 1 calc PR A 2
H33B H 0.2767 0.1755 0.5948 0.084 Uiso 0.50 1 calc PR A 2
H33C H 0.3399 0.0528 0.5559 0.084 Uiso 0.50 1 calc PR A 2
C34 C 0.4970(8) 0.1910(9) 0.4959(8) 0.050(3) Uani 0.50 1 d P A 2
H34A H 0.5167 0.1265 0.5383 0.076 Uiso 0.50 1 calc PR A 2
H34B H 0.4599 0.2556 0.5395 0.076 Uiso 0.50 1 calc PR A 2
H34C H 0.5696 0.2034 0.4393 0.076 Uiso 0.50 1 calc PR A 2
Li1 Li 0.2323(6) 0.1125(6) 0.2595(6) 0.0354(16) Uani 1 1 d . A .
O1 O 0.2762(2) -0.0428(2) 0.2820(2) 0.0350(7) Uani 1 1 d . . .
C35 C 0.2073(4) -0.0924(4) 0.3801(3) 0.0365(10) Uani 1 1 d . A .
H35A H 0.1298 -0.0965 0.3792 0.044 Uiso 1 1 calc R . .
H35B H 0.1929 -0.0481 0.4397 0.044 Uiso 1 1 calc R . .
C36 C 0.2802(4) -0.2073(4) 0.3894(4) 0.0488(12) Uani 1 1 d . . .
H36A H 0.2300 -0.2620 0.4114 0.059 Uiso 1 1 calc R A .
H36B H 0.3182 -0.2097 0.4405 0.059 Uiso 1 1 calc R . .
C37 C 0.3737(4) -0.2298(4) 0.2794(4) 0.0490(12) Uani 1 1 d . A .
H37A H 0.4485 -0.2780 0.2817 0.059 Uiso 1 1 calc R . .
H37B H 0.3447 -0.2640 0.2366 0.059 Uiso 1 1 calc R . .
C38 C 0.3902(5) -0.1162(4) 0.2379(4) 0.0552(14) Uani 1 1 d . A .
H38A H 0.4494 -0.0959 0.2588 0.066 Uiso 1 1 calc R . .
H38B H 0.4179 -0.1129 0.1608 0.066 Uiso 1 1 calc R . .
Li2 Li 0.1603(7) 0.4061(6) 0.2414(6) 0.0418(18) Uani 1 1 d . A .
O2 O 0.1182(3) 0.5604(2) 0.2176(2) 0.0387(7) Uani 1 1 d . . .
C39 C 0.0055(4) 0.6057(4) 0.2056(4) 0.0398(10) Uani 1 1 d . A .
H39A H -0.0592 0.5787 0.2628 0.048 Uiso 1 1 calc R . .
H39B H 0.0080 0.5851 0.1382 0.048 Uiso 1 1 calc R . .
C40 C -0.0130(4) 0.7297(4) 0.2094(4) 0.0398(10) Uani 1 1 d . . .
H40A H -0.0983 0.7645 0.2418 0.048 Uiso 1 1 calc R A .
H40B H 0.0194 0.7624 0.1386 0.048 Uiso 1 1 calc R . .
C41 C 0.0549(4) 0.7444(3) 0.2765(3) 0.0322(9) Uani 1 1 d . A .
H41A H 0.1100 0.7934 0.2403 0.039 Uiso 1 1 calc R . .
H41B H -0.0006 0.7759 0.3443 0.039 Uiso 1 1 calc R . .
C42 C 0.1226(5) 0.6294(4) 0.2919(5) 0.0546(14) Uani 1 1 d . A .
H42A H 0.2058 0.6298 0.2792 0.065 Uiso 1 1 calc R . .
H42B H 0.0856 0.6015 0.3640 0.065 Uiso 1 1 calc R . .

loop_
_atom_site_aniso_label
_atom_site_aniso_U_11
_atom_site_aniso_U_22
_atom_site_aniso_U_33
_atom_site_aniso_U_23
_atom_site_aniso_U_13
_atom_site_aniso_U_12
Pb1 0.02612(9) 0.06932(13) 0.01837(8) 0.00168(7) -0.00834(6) -0.02301(8)
C1 0.0242(18) 0.0238(19) 0.0196(16) -0.0004(14) -0.0103(14) -0.0066(15)
C2 0.0242(18) 0.0199(18) 0.0233(17) -0.0011(14) -0.0140(14) -0.0053(15)
C3 0.0251(18) 0.032(2) 0.0219(17) 0.0032(15) -0.0121(15) -0.0128(16)
C4 0.030(2) 0.069(3) 0.0196(18) -0.0008(19) -0.0097(16) -0.025(2)
Si1 0.0238(5) 0.0307(6) 0.0256(5) 0.0014(4) -0.0148(4) -0.0076(4)
C5 0.030(2) 0.044(2) 0.029(2) 0.0012(18) -0.0201(17) -0.0037(18)
C6 0.024(2) 0.053(3) 0.032(2) 0.005(2) -0.0108(17) -0.0073(19)
C7 0.037(2) 0.035(2) 0.047(2) 0.0054(19) -0.028(2) -0.0192(19)
C8 0.059(3) 0.031(2) 0.049(3) -0.001(2) -0.027(2) -0.020(2)
C9 0.041(2) 0.042(3) 0.051(3) 0.006(2) -0.015(2) -0.024(2)
C10 0.065(3) 0.067(4) 0.086(4) 0.007(3) -0.055(3) -0.035(3)
C11 0.0193(17) 0.034(2) 0.0210(17) 0.0024(15) -0.0106(14) -0.0025(16)
C12 0.030(2) 0.050(3) 0.034(2) -0.016(2) -0.0091(17) -0.011(2)
C13 0.034(2) 0.087(4) 0.038(3) -0.036(3) -0.005(2) -0.013(3)
C14 0.032(2) 0.111(5) 0.023(2) -0.002(3) -0.0120(19) -0.008(3)
C15 0.039(3) 0.076(4) 0.025(2) 0.014(2) -0.0082(19) 0.000(2)
C16 0.036(2) 0.043(3) 0.029(2) 0.0018(19) -0.0115(18) 0.002(2)
C17 0.029(2) 0.040(2) 0.0203(17) 0.0046(16) -0.0135(15) -0.0139(18)
C18 0.049(3) 0.067(4) 0.049(3) -0.019(3) 0.012(2) -0.033(3)
C19 0.059(3) 0.079(4) 0.058(3) -0.005(3) 0.011(3) -0.050(3)
C20 0.033(2) 0.088(4) 0.026(2) 0.010(2) -0.0068(19) -0.022(3)
C21 0.027(2) 0.059(3) 0.073(4) 0.007(3) -0.010(2) -0.001(2)
C22 0.029(2) 0.039(3) 0.071(3) 0.013(2) -0.014(2) -0.007(2)
Si2 0.0151(9) 0.0198(11) 0.0159(9) 0.0021(9) -0.0081(7) -0.0031(9)
C23 0.032(6) 0.073(11) 0.026(7) 0.017(7) -0.019(6) -0.020(6)
C24 0.014(4) 0.058(6) 0.030(4) 0.007(4) -0.007(3) -0.005(4)
C25 0.034(4) 0.040(5) 0.029(4) -0.008(3) -0.023(3) -0.012(4)
C26 0.046(8) 0.071(11) 0.054(10) -0.042(8) -0.018(7) -0.012(6)
C27 0.052(6) 0.037(6) 0.046(6) -0.003(4) -0.027(5) -0.014(5)
C28 0.055(6) 0.060(6) 0.036(5) 0.003(4) -0.031(4) -0.030(5)
Si3 0.0285(13) 0.062(2) 0.0288(12) 0.0006(13) -0.0153(10) -0.0170(14)
C29 0.059(7) 0.101(11) 0.068(8) 0.030(7) -0.051(7) -0.056(7)
C30 0.059(9) 0.057(12) 0.052(8) -0.029(8) -0.038(7) 0.004(7)
C31 0.039(5) 0.052(6) 0.054(6) -0.001(5) -0.023(5) -0.013(5)
C32 0.072(8) 0.068(8) 0.093(10) -0.037(7) -0.066(8) 0.034(7)
C33 0.059(9) 0.067(10) 0.064(14) 0.028(10) -0.040(11) -0.038(7)
C34 0.043(5) 0.078(7) 0.043(5) -0.003(5) -0.027(4) -0.014(5)
Li1 0.034(4) 0.039(4) 0.038(4) 0.018(3) -0.020(3) -0.015(3)
O1 0.0346(15) 0.0384(17) 0.0339(15) 0.0098(13) -0.0152(12) -0.0123(13)
C35 0.037(2) 0.038(2) 0.033(2) 0.0079(19) -0.0118(18) -0.0133(19)
C36 0.045(3) 0.052(3) 0.046(3) 0.017(2) -0.020(2) -0.010(2)
C37 0.041(3) 0.038(3) 0.061(3) 0.002(2) -0.012(2) -0.010(2)
C38 0.058(3) 0.040(3) 0.052(3) -0.009(2) 0.001(2) -0.014(3)
Li2 0.042(4) 0.035(4) 0.047(4) -0.007(3) -0.008(3) -0.017(3)
O2 0.0371(16) 0.0319(16) 0.0448(17) -0.0104(14) -0.0075(13) -0.0118(13)
C39 0.052(3) 0.044(3) 0.036(2) 0.003(2) -0.023(2) -0.021(2)
C40 0.043(3) 0.043(3) 0.040(2) -0.004(2) -0.023(2) -0.007(2)
C41 0.041(2) 0.032(2) 0.030(2) -0.0086(17) -0.0189(18) -0.0058(18)
C42 0.077(4) 0.033(2) 0.080(4) -0.015(3) -0.061(3) 0.000(2)

loop_
_atom_type_symbol
_atom_type_description
_atom_type_scat_dispersion_real
_atom_type_scat_dispersion_imag
_atom_type_scat_source
C C 0.0033 0.0016 'International Tables Vol C Tables 4.2.6.8 and 6.1.1.4'
H H 0.0000 0.0000 'International Tables Vol C Tables 4.2.6.8 and 6.1.1.4'
Li Li -0.0003 0.0001 'International Tables Vol C Tables 4.2.6.8 and 6.1.1.4'
O O 0.0106 0.0060 'International Tables Vol C Tables 4.2.6.8 and 6.1.1.4'
Si Si 0.0817 0.0704 'International Tables Vol C Tables 4.2.6.8 and 6.1.1.4'
Pb Pb -3.3944 10.1111 'International Tables Vol C Tables 4.2.6.8 and 6.1.1.4'

loop_
_geom_angle_atom_site_label_1
_geom_angle_atom_site_label_2
_geom_angle_atom_site_label_3
_geom_angle
C1 Pb1 C4 75.69(13)
C1 Pb1 Li2 52.74(18)
C4 Pb1 Li2 53.4(2)
C1 Pb1 Li1 53.45(16)
C4 Pb1 Li1 53.09(18)
Li2 Pb1 Li1 81.3(2)
C2 C1 Si1 129.0(3)
C2 C1 Li2 66.2(3)
Si1 C1 Li2 127.8(3)
C2 C1 Li1 67.5(3)
Si1 C1 Li1 129.8(3)
Li2 C1 Li1 102.5(3)
C2 C1 Pb1 113.7(2)
Si1 C1 Pb1 117.31(17)
Li2 C1 Pb1 73.4(2)
Li1 C1 Pb1 73.0(2)
C1 C2 C3 118.8(3)
C1 C2 C11 122.2(3)
C3 C2 C11 118.8(3)
C1 C2 Li2 76.0(3)
C3 C2 Li2 71.0(3)
C11 C2 Li2 119.4(3)
C1 C2 Li1 75.4(3)
C3 C2 Li1 70.4(3)
C11 C2 Li1 129.6(3)
Li2 C2 Li1 110.5(3)
C4 C3 C2 118.3(3)
C4 C3 C17 122.7(3)
C2 C3 C17 119.0(3)
C4 C3 Li2 76.6(3)
C2 C3 Li2 69.3(3)
C17 C3 Li2 124.1(3)
C4 C3 Li1 75.2(3)
C2 C3 Li1 70.7(3)
C17 C3 Li1 125.4(3)
Li2 C3 Li1 109.8(3)
C3 C4 Si3 129.0(3)
C3 C4 Si2 126.0(3)
Si3 C4 Si2 28.00(11)
C3 C4 Li1 67.6(3)
Si3 C4 Li1 142.0(3)
Si2 C4 Li1 114.2(3)
C3 C4 Li2 66.2(3)
Si3 C4 Li2 116.2(3)
Si2 C4 Li2 144.0(3)
Li1 C4 Li2 101.8(3)
C3 C4 Pb1 113.4(2)
Si3 C4 Pb1 115.3(2)
Si2 C4 Pb1 118.38(19)
Li1 C4 Pb1 72.9(2)
Li2 C4 Pb1 72.5(2)
C1 Si1 C5 114.57(17)
C1 Si1 C6 109.04(17)
C5 Si1 C6 105.09(19)
C1 Si1 C7 112.36(17)
C5 Si1 C7 108.15(19)
C6 Si1 C7 107.1(2)
Si1 C5 H5A 109.5
Si1 C5 H5B 109.5
H5A C5 H5B 109.5
Si1 C5 H5C 109.5
H5A C5 H5C 109.5
H5B C5 H5C 109.5
Si1 C6 H6A 109.5
Si1 C6 H6B 109.5
H6A C6 H6B 109.5
Si1 C6 H6C 109.5
H6A C6 H6C 109.5
H6B C6 H6C 109.5
C8 C7 C9 108.9(4)
C8 C7 C10 107.5(4)
C9 C7 C10 108.9(4)
C8 C7 Si1 111.8(3)
C9 C7 Si1 110.3(3)
C10 C7 Si1 109.4(3)
C7 C8 H8A 109.5
C7 C8 H8B 109.5
H8A C8 H8B 109.5
C7 C8 H8C 109.5
H8A C8 H8C 109.5
H8B C8 H8C 109.5
C7 C9 H9A 109.5
C7 C9 H9B 109.5
H9A C9 H9B 109.5
C7 C9 H9C 109.5
H9A C9 H9C 109.5
H9B C9 H9C 109.5
C7 C10 H10A 109.5
C7 C10 H10B 109.5
H10A C10 H10B 109.5
C7 C10 H10C 109.5
H10A C10 H10C 109.5
H10B C10 H10C 109.5
C16 C11 C12 117.6(4)
C16 C11 C2 120.3(3)
C12 C11 C2 122.0(4)
C11 C12 C13 120.7(5)
C11 C12 H12A 119.7
C13 C12 H12A 119.7
C14 C13 C12 120.0(5)
C14 C13 H13A 120.0
C12 C13 H13A 120.0
C15 C14 C13 119.9(4)
C15 C14 H14A 120.0
C13 C14 H14A 120.0
C14 C15 C16 120.3(5)
C14 C15 H15A 119.9
C16 C15 H15A 119.9
C15 C16 C11 121.4(4)
C15 C16 H16A 119.3
C11 C16 H16A 119.3
C22 C17 C18 116.8(4)
C22 C17 C3 122.5(4)
C18 C17 C3 120.6(4)
C17 C18 C19 121.6(5)
C17 C18 H18A 119.2
C19 C18 H18A 119.2
C20 C19 C18 120.1(5)
C20 C19 H19A 119.9
C18 C19 H19A 119.9
C19 C20 C21 119.1(4)
C19 C20 H20A 120.4
C21 C20 H20A 120.4
C20 C21 C22 120.1(5)
C20 C21 H21A 120.0
C22 C21 H21A 120.0
C17 C22 C21 122.2(5)
C17 C22 H22A 118.9
C21 C22 H22A 118.9
C23 Si2 C24 107.7(8)
C23 Si2 C4 109.2(7)
C24 Si2 C4 117.8(3)
C23 Si2 C25 106.5(9)
C24 Si2 C25 107.3(4)
C4 Si2 C25 107.9(3)
C27 C25 C26 108.6(13)
C27 C25 C28 107.6(7)
C26 C25 C28 107.6(10)
C27 C25 Si2 114.1(6)
C26 C25 Si2 110.9(8)
C28 C25 Si2 107.7(6)
C31 Si3 C4 106.1(4)
C31 Si3 C30 107.0(8)
C4 Si3 C30 112.8(6)
C31 Si3 C29 110.1(5)
C4 Si3 C29 118.1(4)
C30 Si3 C29 102.2(9)
Si3 C29 H29A 109.5
Si3 C29 H29B 109.5
H29A C29 H29B 109.5
Si3 C29 H29C 109.5
H29A C29 H29C 109.5
H29B C29 H29C 109.5
Si3 C30 H30A 109.5
Si3 C30 H30B 109.5
H30A C30 H30B 109.5
Si3 C30 H30C 109.5
H30A C30 H30C 109.5
H30B C30 H30C 109.5
C33 C31 C32 111.2(14)
C33 C31 C34 108.4(11)
C32 C31 C34 107.1(8)
C33 C31 Si3 109.7(11)
C32 C31 Si3 110.0(8)
C34 C31 Si3 110.3(7)
C31 C32 H32A 109.5
C31 C32 H32B 109.5
H32A C32 H32B 109.5
C31 C32 H32C 109.5
H32A C32 H32C 109.5
H32B C32 H32C 109.5
C31 C33 H33A 109.5
C31 C33 H33B 109.5
H33A C33 H33B 109.5
C31 C33 H33C 109.5
H33A C33 H33C 109.5
H33B C33 H33C 109.5
C31 C34 H34A 109.5
C31 C34 H34B 109.5
H34A C34 H34B 109.5
C31 C34 H34C 109.5
H34A C34 H34C 109.5
H34B C34 H34C 109.5
O1 Li1 C3 143.5(4)
O1 Li1 C2 151.4(4)
C3 Li1 C2 38.95(17)
O1 Li1 C4 134.5(4)
C3 Li1 C4 37.21(17)
C2 Li1 C4 67.3(2)
O1 Li1 C1 146.6(4)
C3 Li1 C1 67.4(2)
C2 Li1 C1 37.12(17)
C4 Li1 C1 76.3(3)
O1 Li1 Pb1 127.5(3)
C3 Li1 Pb1 79.3(2)
C2 Li1 Pb1 78.9(2)
C4 Li1 Pb1 54.02(19)
C1 Li1 Pb1 53.51(18)
O1 Li1 Li2 173.4(4)
C3 Li1 Li2 34.86(19)
C2 Li1 Li2 34.2(2)
C4 Li1 Li2 39.2(2)
C1 Li1 Li2 38.46(19)
Pb1 Li1 Li2 49.31(17)
C38 O1 C35 108.6(3)
C38 O1 Li1 128.8(3)
C35 O1 Li1 118.5(3)
O1 C35 C36 106.7(3)
O1 C35 H35A 110.4
C36 C35 H35A 110.4
O1 C35 H35B 110.4
C36 C35 H35B 110.4
H35A C35 H35B 108.6
C35 C36 C37 104.3(4)
C35 C36 H36A 110.9
C37 C36 H36A 110.9
C35 C36 H36B 110.9
C37 C36 H36B 110.9
H36A C36 H36B 108.9
C38 C37 C36 102.4(4)
C38 C37 H37A 111.3
C36 C37 H37A 111.3
C38 C37 H37B 111.3
C36 C37 H37B 111.3
H37A C37 H37B 109.2
O1 C38 C37 106.4(4)
O1 C38 H38A 110.4
C37 C38 H38A 110.4
O1 C38 H38B 110.4
C37 C38 H38B 110.4
H38A C38 H38B 108.6
O2 Li2 C2 138.4(5)
O2 Li2 C3 144.5(4)
C2 Li2 C3 39.72(18)
O2 Li2 C1 135.7(4)
C2 Li2 C1 37.82(18)
C3 Li2 C1 68.4(3)
O2 Li2 C4 147.2(4)
C2 Li2 C4 68.0(3)
C3 Li2 C4 37.28(19)
C1 Li2 C4 76.7(3)
O2 Li2 Pb1 133.9(4)
C2 Li2 Pb1 79.9(3)
C3 Li2 Pb1 79.9(3)
C1 Li2 Pb1 53.83(18)
C4 Li2 Pb1 54.02(19)
O2 Li2 Li1 173.2(4)
C2 Li2 Li1 35.3(2)
C3 Li2 Li1 35.37(19)
C1 Li2 Li1 39.08(19)
C4 Li2 Li1 39.01(19)
Pb1 Li2 Li1 49.43(17)
C39 O2 C42 105.5(3)
C39 O2 Li2 118.0(3)
C42 O2 Li2 116.2(4)
O2 C39 C40 105.2(3)
O2 C39 H39A 110.7
C40 C39 H39A 110.7
O2 C39 H39B 110.7
C40 C39 H39B 110.7
H39A C39 H39B 108.8
C39 C40 C41 104.3(3)
C39 C40 H40A 110.9
C41 C40 H40A 110.9
C39 C40 H40B 110.9
C41 C40 H40B 110.9
H40A C40 H40B 108.9
C42 C41 C40 104.9(3)
C42 C41 H41A 110.8
C40 C41 H41A 110.8
C42 C41 H41B 110.8
C40 C41 H41B 110.8
H41A C41 H41B 108.8
O2 C42 C41 106.9(3)
O2 C42 H42A 110.3
C41 C42 H42A 110.3
O2 C42 H42B 110.3
C41 C42 H42B 110.3
H42A C42 H42B 108.6

loop_
_geom_bond_atom_site_label_1
_geom_bond_atom_site_label_2
_geom_bond_distance
Pb1 C1 2.285(3)
Pb1 C4 2.302(4)
Pb1 Li2 2.714(8)
Pb1 Li1 2.719(8)
C1 C2 1.424(5)
C1 Si1 1.847(3)
C1 Li2 2.253(8)
C1 Li1 2.283(7)
C2 C3 1.452(5)
C2 C11 1.506(5)
C2 Li2 2.125(8)
C2 Li1 2.180(7)
C3 C4 1.423(5)
C3 C17 1.505(5)
C3 Li2 2.148(8)
C3 Li1 2.176(8)
C4 Si3 1.872(4)
C4 Si2 1.900(4)
C4 Li1 2.274(9)
C4 Li2 2.285(9)
Si1 C5 1.877(4)
Si1 C6 1.877(4)
Si1 C7 1.914(4)
C5 H5A 0.9700
C5 H5B 0.9700
C5 H5C 0.9700
C6 H6A 0.9700
C6 H6B 0.9700
C6 H6C 0.9700
C7 C8 1.525(6)
C7 C9 1.535(6)
C7 C10 1.552(5)
C8 H8A 0.9700
C8 H8B 0.9700
C8 H8C 0.9700
C9 H9A 0.9700
C9 H9B 0.9700
C9 H9C 0.9700
C10 H10A 0.9700
C10 H10B 0.9700
C10 H10C 0.9700
C11 C16 1.384(6)
C11 C12 1.387(6)
C12 C13 1.399(6)
C12 H12A 0.9400
C13 C14 1.367(8)
C13 H13A 0.9400
C14 C15 1.361(8)
C14 H14A 0.9400
C15 C16 1.382(6)
C15 H15A 0.9400
C16 H16A 0.9400
C17 C22 1.355(6)
C17 C18 1.374(6)
C18 C19 1.398(7)
C18 H18A 0.9400
C19 C20 1.356(8)
C19 H19A 0.9400
C20 C21 1.359(7)
C20 H20A 0.9400
C21 C22 1.394(6)
C21 H21A 0.9400
C22 H22A 0.9400
Si2 C23 1.86(2)
Si2 C24 1.876(8)
Si2 C25 1.960(8)
C23 H23A 0.9700
C23 H23B 0.9700
C23 H23C 0.9700
C24 H24A 0.9700
C24 H24B 0.9700
C24 H24C 0.9700
C25 C27 1.500(13)
C25 C26 1.51(3)
C25 C28 1.560(10)
C26 H26A 0.9700
C26 H26B 0.9700
C26 H26C 0.9700
C27 H27A 0.9700
C27 H27B 0.9700
C27 H27C 0.9700
C28 H28A 0.9700
C28 H28B 0.9700
C28 H28C 0.9700
Si3 C31 1.865(10)
Si3 C30 1.91(2)
Si3 C29 1.924(10)
C29 H29A 0.9700
C29 H29B 0.9700
C29 H29C 0.9700
C30 H30A 0.9700
C30 H30B 0.9700
C30 H30C 0.9700
C31 C33 1.51(3)
C31 C32 1.517(14)
C31 C34 1.567(12)
C32 H32A 0.9700
C32 H32B 0.9700
C32 H32C 0.9700
C33 H33A 0.9700
C33 H33B 0.9700
C33 H33C 0.9700
C34 H34A 0.9700
C34 H34B 0.9700
C34 H34C 0.9700
Li1 O1 1.892(7)
Li1 Li2 3.537(10)
O1 C38 1.425(6)
O1 C35 1.451(5)
C35 C36 1.508(6)
C35 H35A 0.9800
C35 H35B 0.9800
C36 C37 1.519(7)
C36 H36A 0.9800
C36 H36B 0.9800
C37 C38 1.490(7)
C37 H37A 0.9800
C37 H37B 0.9800
C38 H38A 0.9800
C38 H38B 0.9800
Li2 O2 1.881(8)
O2 C39 1.435(5)
O2 C42 1.438(5)
C39 C40 1.506(6)
C39 H39A 0.9800
C39 H39B 0.9800
C40 C41 1.521(5)
C40 H40A 0.9800
C40 H40B 0.9800
C41 C42 1.502(6)
C41 H41A 0.9800
C41 H41B 0.9800
C42 H42A 0.9800
C42 H42B 0.9800

loop_
_geom_torsion_atom_site_label_1
_geom_torsion_atom_site_label_2
_geom_torsion_atom_site_label_3
_geom_torsion_atom_site_label_4
_geom_torsion
C4 Pb1 C1 C2 -0.8(3)
Li2 Pb1 C1 C2 53.8(3)
Li1 Pb1 C1 C2 -55.2(3)
C4 Pb1 C1 Si1 -179.1(2)
Li2 Pb1 C1 Si1 -124.5(3)
Li1 Pb1 C1 Si1 126.5(3)
C4 Pb1 C1 Li2 -54.7(2)
Li1 Pb1 C1 Li2 -109.0(3)
C4 Pb1 C1 Li1 54.4(2)
Li2 Pb1 C1 Li1 109.0(3)
Si1 C1 C2 C3 178.9(3)
Li2 C1 C2 C3 58.6(4)
Li1 C1 C2 C3 -57.3(4)
Pb1 C1 C2 C3 0.9(4)
Si1 C1 C2 C11 4.1(5)
Li2 C1 C2 C11 -116.2(4)
Li1 C1 C2 C11 127.8(4)
Pb1 C1 C2 C11 -173.9(3)
Si1 C1 C2 Li2 120.3(4)
Li1 C1 C2 Li2 -116.0(3)
Pb1 C1 C2 Li2 -57.8(3)
Si1 C1 C2 Li1 -123.7(4)
Li2 C1 C2 Li1 116.0(3)
Pb1 C1 C2 Li1 58.2(3)
C1 C2 C3 C4 -0.3(5)
C11 C2 C3 C4 174.7(4)
Li2 C2 C3 C4 60.9(4)
Li1 C2 C3 C4 -60.2(4)
C1 C2 C3 C17 -179.6(3)
C11 C2 C3 C17 -4.6(5)
Li2 C2 C3 C17 -118.4(4)
Li1 C2 C3 C17 120.5(4)
C1 C2 C3 Li2 -61.2(4)
C11 C2 C3 Li2 113.8(4)
Li1 C2 C3 Li2 -121.0(3)
C1 C2 C3 Li1 59.9(4)
C11 C2 C3 Li1 -125.1(4)
Li2 C2 C3 Li1 121.0(3)
C2 C3 C4 Si3 -162.4(4)
C17 C3 C4 Si3 16.9(7)
Li2 C3 C4 Si3 -105.3(5)
Li1 C3 C4 Si3 139.7(5)
C2 C3 C4 Si2 162.3(3)
C17 C3 C4 Si2 -18.4(6)
Li2 C3 C4 Si2 -140.6(4)
Li1 C3 C4 Si2 104.4(4)
C2 C3 C4 Li1 57.9(4)
C17 C3 C4 Li1 -122.8(4)
Li2 C3 C4 Li1 115.0(3)
C2 C3 C4 Li2 -57.2(4)
C17 C3 C4 Li2 122.1(4)
Li1 C3 C4 Li2 -115.0(3)
C2 C3 C4 Pb1 -0.5(5)
C17 C3 C4 Pb1 178.8(3)
Li2 C3 C4 Pb1 56.7(3)
Li1 C3 C4 Pb1 -58.3(3)
C1 Pb1 C4 C3 0.7(3)
Li2 Pb1 C4 C3 -53.3(3)
Li1 Pb1 C4 C3 55.4(3)
C1 Pb1 C4 Si3 165.2(3)
Li2 Pb1 C4 Si3 111.3(4)
Li1 Pb1 C4 Si3 -140.0(4)
C1 Pb1 C4 Si2 -163.5(3)
Li2 Pb1 C4 Si2 142.6(4)
Li1 Pb1 C4 Si2 -108.7(3)
C1 Pb1 C4 Li1 -54.8(2)
Li2 Pb1 C4 Li1 -108.7(3)
C1 Pb1 C4 Li2 53.9(2)
Li1 Pb1 C4 Li2 108.7(3)
C2 C1 Si1 C5 -29.5(4)
Li2 C1 Si1 C5 58.9(4)
Li1 C1 Si1 C5 -121.3(3)
Pb1 C1 Si1 C5 148.53(19)
C2 C1 Si1 C6 -146.9(3)
Li2 C1 Si1 C6 -58.6(4)
Li1 C1 Si1 C6 121.2(3)
Pb1 C1 Si1 C6 31.1(2)
C2 C1 Si1 C7 94.5(4)
Li2 C1 Si1 C7 -177.2(3)
Li1 C1 Si1 C7 2.6(4)
Pb1 C1 Si1 C7 -87.5(2)
C1 Si1 C7 C8 -50.2(3)
C5 Si1 C7 C8 77.3(3)
C6 Si1 C7 C8 -169.9(3)
C1 Si1 C7 C9 71.2(3)
C5 Si1 C7 C9 -161.4(3)
C6 Si1 C7 C9 -48.6(3)
C1 Si1 C7 C10 -169.1(3)
C5 Si1 C7 C10 -41.7(4)
C6 Si1 C7 C10 71.1(4)
C1 C2 C11 C16 92.6(5)
C3 C2 C11 C16 -82.2(4)
Li2 C2 C11 C16 1.1(5)
Li1 C2 C11 C16 -169.7(4)
C1 C2 C11 C12 -84.9(5)
C3 C2 C11 C12 100.3(4)
Li2 C2 C11 C12 -176.4(4)
Li1 C2 C11 C12 12.8(6)
C16 C11 C12 C13 -2.8(6)
C2 C11 C12 C13 174.7(3)
C11 C12 C13 C14 1.9(6)
C12 C13 C14 C15 0.8(7)
C13 C14 C15 C16 -2.5(7)
C14 C15 C16 C11 1.6(7)
C12 C11 C16 C15 1.1(6)
C2 C11 C16 C15 -176.5(4)
C4 C3 C17 C22 98.0(5)
C2 C3 C17 C22 -82.7(5)
Li2 C3 C17 C22 -166.2(4)
Li1 C3 C17 C22 3.3(6)
C4 C3 C17 C18 -78.9(6)
C2 C3 C17 C18 100.3(5)
Li2 C3 C17 C18 16.8(6)
Li1 C3 C17 C18 -173.7(4)
C22 C17 C18 C19 -1.1(8)
C3 C17 C18 C19 176.0(5)
C17 C18 C19 C20 2.5(9)
C18 C19 C20 C21 -2.2(9)
C19 C20 C21 C22 0.6(8)
C18 C17 C22 C21 -0.5(7)
C3 C17 C22 C21 -177.6(5)
C20 C21 C22 C17 0.8(8)
C3 C4 Si2 C23 -135.9(9)
Si3 C4 Si2 C23 117.3(9)
Li1 C4 Si2 C23 -56.8(9)
Li2 C4 Si2 C23 125.5(10)
Pb1 C4 Si2 C23 26.1(9)
C3 C4 Si2 C24 -12.7(6)
Si3 C4 Si2 C24 -119.6(4)
Li1 C4 Si2 C24 66.3(5)
Li2 C4 Si2 C24 -111.3(6)
Pb1 C4 Si2 C24 149.2(4)
C3 C4 Si2 C25 108.8(5)
Si3 C4 Si2 C25 1.9(3)
Li1 C4 Si2 C25 -172.2(3)
Li2 C4 Si2 C25 10.1(6)
Pb1 C4 Si2 C25 -89.3(3)
C23 Si2 C25 C27 -175.0(9)
C24 Si2 C25 C27 69.9(7)
C4 Si2 C25 C27 -57.9(7)
C23 Si2 C25 C26 -51.9(14)
C24 Si2 C25 C26 -167.0(12)
C4 Si2 C25 C26 65.2(12)
C23 Si2 C25 C28 65.6(9)
C24 Si2 C25 C28 -49.5(6)
C4 Si2 C25 C28 -177.3(5)
C3 C4 Si3 C31 -106.8(5)
Si2 C4 Si3 C31 -11.8(3)
Li1 C4 Si3 C31 -2.9(6)
Li2 C4 Si3 C31 173.7(4)
Pb1 C4 Si3 C31 91.5(4)
C3 C4 Si3 C30 136.4(9)
Si2 C4 Si3 C30 -128.6(9)
Li1 C4 Si3 C30 -119.8(10)
Li2 C4 Si3 C30 56.8(9)
Pb1 C4 Si3 C30 -25.3(9)
C3 C4 Si3 C29 17.3(8)
Si2 C4 Si3 C29 112.4(6)
Li1 C4 Si3 C29 121.2(7)
Li2 C4 Si3 C29 -62.2(6)
Pb1 C4 Si3 C29 -144.4(5)
C4 Si3 C31 C33 -72.5(11)
C30 Si3 C31 C33 48.1(13)
C29 Si3 C31 C33 158.5(12)
C4 Si3 C31 C32 50.2(8)
C30 Si3 C31 C32 170.8(10)
C29 Si3 C31 C32 -78.8(9)
C4 Si3 C31 C34 168.1(6)
C30 Si3 C31 C34 -71.2(9)
C29 Si3 C31 C34 39.2(9)
C4 C3 Li1 O1 -99.6(7)
C2 C3 Li1 O1 132.6(7)
C17 C3 Li1 O1 20.2(9)
Li2 C3 Li1 O1 -169.1(6)
C4 C3 Li1 C2 127.8(3)
C17 C3 Li1 C2 -112.4(4)
Li2 C3 Li1 C2 58.4(3)
C2 C3 Li1 C4 -127.8(3)
C17 C3 Li1 C4 119.8(4)
Li2 C3 Li1 C4 -69.5(3)
C4 C3 Li1 C1 97.1(3)
C2 C3 Li1 C1 -30.8(2)
C17 C3 Li1 C1 -143.2(3)
Li2 C3 Li1 C1 27.6(3)
C4 C3 Li1 Pb1 42.3(2)
C2 C3 Li1 Pb1 -85.6(2)
C17 C3 Li1 Pb1 162.0(3)
Li2 C3 Li1 Pb1 -27.2(3)
C4 C3 Li1 Li2 69.5(3)
C2 C3 Li1 Li2 -58.4(3)
C17 C3 Li1 Li2 -170.8(5)
C1 C2 Li1 O1 117.7(8)
C3 C2 Li1 O1 -113.8(8)
C11 C2 Li1 O1 -2.2(10)
Li2 C2 Li1 O1 -173.7(7)
C1 C2 Li1 C3 -128.5(3)
C11 C2 Li1 C3 111.6(4)
Li2 C2 Li1 C3 -59.9(3)
C1 C2 Li1 C4 -97.3(3)
C3 C2 Li1 C4 31.2(2)
C11 C2 Li1 C4 142.8(4)
Li2 C2 Li1 C4 -28.7(3)
C3 C2 Li1 C1 128.5(3)
C11 C2 Li1 C1 -120.0(4)
Li2 C2 Li1 C1 68.6(3)
C1 C2 Li1 Pb1 -41.82(19)
C3 C2 Li1 Pb1 86.6(2)
C11 C2 Li1 Pb1 -161.8(3)
Li2 C2 Li1 Pb1 26.8(3)
C1 C2 Li1 Li2 -68.6(3)
C3 C2 Li1 Li2 59.9(3)
C11 C2 Li1 Li2 171.4(5)
C3 C4 Li1 O1 124.8(6)
Si3 C4 Li1 O1 -0.5(8)
Si2 C4 Li1 O1 4.1(6)
Li2 C4 Li1 O1 -177.3(5)
Pb1 C4 Li1 O1 -109.9(5)
Si3 C4 Li1 C3 -125.3(5)
Si2 C4 Li1 C3 -120.8(3)
Li2 C4 Li1 C3 57.8(3)
Pb1 C4 Li1 C3 125.2(3)
C3 C4 Li1 C2 -32.6(2)
Si3 C4 Li1 C2 -157.9(4)
Si2 C4 Li1 C2 -153.3(2)
Li2 C4 Li1 C2 25.3(3)
Pb1 C4 Li1 C2 92.66(19)
C3 C4 Li1 C1 -70.6(3)
Si3 C4 Li1 C1 164.1(4)
Si2 C4 Li1 C1 168.6(2)
Li2 C4 Li1 C1 -12.8(3)
Pb1 C4 Li1 C1 54.62(16)
C3 C4 Li1 Pb1 -125.2(3)
Si3 C4 Li1 Pb1 109.5(4)
Si2 C4 Li1 Pb1 114.0(2)
Li2 C4 Li1 Pb1 -67.4(2)
C3 C4 Li1 Li2 -57.8(3)
Si3 C4 Li1 Li2 176.9(5)
Si2 C4 Li1 Li2 -178.6(4)
Pb1 C4 Li1 Li2 67.4(2)
C2 C1 Li1 O1 -129.8(8)
Si1 C1 Li1 O1 -7.0(9)
Li2 C1 Li1 O1 172.8(7)
Pb1 C1 Li1 O1 104.7(7)
C2 C1 Li1 C3 32.2(2)
Si1 C1 Li1 C3 155.0(3)
Li2 C1 Li1 C3 -25.2(3)
Pb1 C1 Li1 C3 -93.3(2)
Si1 C1 Li1 C2 122.8(3)
Li2 C1 Li1 C2 -57.4(3)
Pb1 C1 Li1 C2 -125.5(2)
C2 C1 Li1 C4 70.4(2)
Si1 C1 Li1 C4 -166.9(3)
Li2 C1 Li1 C4 13.0(3)
Pb1 C1 Li1 C4 -55.14(17)
C2 C1 Li1 Pb1 125.5(2)
Si1 C1 Li1 Pb1 -111.7(3)
Li2 C1 Li1 Pb1 68.1(2)
C2 C1 Li1 Li2 57.4(3)
Si1 C1 Li1 Li2 -179.8(4)
Pb1 C1 Li1 Li2 -68.1(2)
C1 Pb1 Li1 O1 -137.8(5)
C4 Pb1 Li1 O1 122.3(5)
Li2 Pb1 Li1 O1 172.6(4)
C1 Pb1 Li1 C3 69.7(2)
C4 Pb1 Li1 C3 -30.18(18)
Li2 Pb1 Li1 C3 20.2(2)
C1 Pb1 Li1 C2 30.03(16)
C4 Pb1 Li1 C2 -69.9(2)
Li2 Pb1 Li1 C2 -19.5(2)
C1 Pb1 Li1 C4 99.9(2)
Li2 Pb1 Li1 C4 50.3(2)
C4 Pb1 Li1 C1 -99.9(2)
Li2 Pb1 Li1 C1 -49.6(2)
C1 Pb1 Li1 Li2 49.6(2)
C4 Pb1 Li1 Li2 -50.3(2)
C3 Li1 O1 C38 -16.4(9)
C2 Li1 O1 C38 59.0(10)
C4 Li1 O1 C38 -73.1(7)
C1 Li1 O1 C38 134.9(7)
Pb1 Li1 O1 C38 -146.5(4)
Li2 Li1 O1 C38 -88(3)
C3 Li1 O1 C35 138.0(6)
C2 Li1 O1 C35 -146.5(7)
C4 Li1 O1 C35 81.3(6)
C1 Li1 O1 C35 -70.7(8)
Pb1 Li1 O1 C35 7.9(5)
Li2 Li1 O1 C35 66(3)
C38 O1 C35 C36 -5.8(5)
Li1 O1 C35 C36 -165.0(4)
O1 C35 C36 C37 -15.5(5)
C35 C36 C37 C38 29.8(5)
C35 O1 C38 C37 25.4(5)
Li1 O1 C38 C37 -178.2(4)
C36 C37 C38 O1 -34.2(5)
C1 C2 Li2 O2 -107.9(6)
C3 C2 Li2 O2 124.4(6)
C11 C2 Li2 O2 11.4(8)
Li1 C2 Li2 O2 -176.2(5)
C1 C2 Li2 C3 127.7(3)
C11 C2 Li2 C3 -112.9(4)
Li1 C2 Li2 C3 59.5(3)
C3 C2 Li2 C1 -127.7(3)
C11 C2 Li2 C1 119.3(4)
Li1 C2 Li2 C1 -68.2(3)
C1 C2 Li2 C4 96.6(3)
C3 C2 Li2 C4 -31.1(2)
C11 C2 Li2 C4 -144.0(3)
Li1 C2 Li2 C4 28.4(3)
C1 C2 Li2 Pb1 41.5(2)
C3 C2 Li2 Pb1 -86.2(2)
C11 C2 Li2 Pb1 160.8(3)
Li1 C2 Li2 Pb1 -26.7(3)
C1 C2 Li2 Li1 68.2(3)
C3 C2 Li2 Li1 -59.5(3)
C11 C2 Li2 Li1 -172.4(5)
C4 C3 Li2 O2 123.2(8)
C2 C3 Li2 O2 -109.0(8)
C17 C3 Li2 O2 2.7(10)
Li1 C3 Li2 O2 -168.2(7)
C4 C3 Li2 C2 -127.8(3)
C17 C3 Li2 C2 111.7(4)
Li1 C3 Li2 C2 -59.2(3)
C4 C3 Li2 C1 -96.3(3)
C2 C3 Li2 C1 31.4(2)
C17 C3 Li2 C1 143.1(3)
Li1 C3 Li2 C1 -27.8(3)
C2 C3 Li2 C4 127.8(3)
C17 C3 Li2 C4 -120.5(4)
Li1 C3 Li2 C4 68.6(3)
C4 C3 Li2 Pb1 -41.4(2)
C2 C3 Li2 Pb1 86.4(2)
C17 C3 Li2 Pb1 -161.9(3)
Li1 C3 Li2 Pb1 27.2(3)
C4 C3 Li2 Li1 -68.6(3)
C2 C3 Li2 Li1 59.2(3)
C17 C3 Li2 Li1 170.9(5)
C2 C1 Li2 O2 115.1(6)
Si1 C1 Li2 O2 -6.7(8)
Li1 C1 Li2 O2 173.4(5)
Pb1 C1 Li2 O2 -118.8(6)
Si1 C1 Li2 C2 -121.9(3)
Li1 C1 Li2 C2 58.3(3)
Pb1 C1 Li2 C2 126.1(3)
C2 C1 Li2 C3 -32.9(2)
Si1 C1 Li2 C3 -154.8(3)
Li1 C1 Li2 C3 25.3(3)
Pb1 C1 Li2 C3 93.2(2)
C2 C1 Li2 C4 -71.2(3)
Si1 C1 Li2 C4 167.0(2)
Li1 C1 Li2 C4 -12.9(3)
Pb1 C1 Li2 C4 54.93(17)
C2 C1 Li2 Pb1 -126.1(3)
Si1 C1 Li2 Pb1 112.0(3)
Li1 C1 Li2 Pb1 -67.8(2)
C2 C1 Li2 Li1 -58.3(3)
Si1 C1 Li2 Li1 179.9(4)
Pb1 C1 Li2 Li1 67.8(2)
C3 C4 Li2 O2 -116.4(8)
Si3 C4 Li2 O2 6.9(9)
Si2 C4 Li2 O2 2.6(11)
Li1 C4 Li2 O2 -175.2(7)
Pb1 C4 Li2 O2 117.1(8)
C3 C4 Li2 C2 33.0(2)
Si3 C4 Li2 C2 156.3(3)
Si2 C4 Li2 C2 152.0(4)
Li1 C4 Li2 C2 -25.8(3)
Pb1 C4 Li2 C2 -93.5(2)
Si3 C4 Li2 C3 123.3(3)
Si2 C4 Li2 C3 119.0(5)
Li1 C4 Li2 C3 -58.9(3)
Pb1 C4 Li2 C3 -126.5(3)
C3 C4 Li2 C1 71.8(3)
Si3 C4 Li2 C1 -164.9(2)
Si2 C4 Li2 C1 -169.3(4)
Li1 C4 Li2 C1 12.9(3)
Pb1 C4 Li2 C1 -54.73(17)
C3 C4 Li2 Pb1 126.5(3)
Si3 C4 Li2 Pb1 -110.2(2)
Si2 C4 Li2 Pb1 -114.5(4)
Li1 C4 Li2 Pb1 67.6(2)
C3 C4 Li2 Li1 58.9(3)
Si3 C4 Li2 Li1 -177.8(4)
Si2 C4 Li2 Li1 177.8(6)
Pb1 C4 Li2 Li1 -67.6(2)
C1 Pb1 Li2 O2 121.8(6)
C4 Pb1 Li2 O2 -138.0(6)
Li1 Pb1 Li2 O2 172.0(6)
C1 Pb1 Li2 C2 -30.21(17)
C4 Pb1 Li2 C2 70.0(2)
Li1 Pb1 Li2 C2 20.0(2)
C1 Pb1 Li2 C3 -70.6(2)
C4 Pb1 Li2 C3 29.64(18)
Li1 Pb1 Li2 C3 -20.4(2)
C4 Pb1 Li2 C1 100.2(2)
Li1 Pb1 Li2 C1 50.2(2)
C1 Pb1 Li2 C4 -100.2(2)
Li1 Pb1 Li2 C4 -50.0(2)
C1 Pb1 Li2 Li1 -50.2(2)
C4 Pb1 Li2 Li1 50.0(2)
O1 Li1 Li2 O2 175(3)
C3 Li1 Li2 O2 94(3)
C2 Li1 Li2 O2 22(3)
C4 Li1 Li2 O2 158(3)
C1 Li1 Li2 O2 -43(3)
Pb1 Li1 Li2 O2 -122(3)
O1 Li1 Li2 C2 152(3)
C3 Li1 Li2 C2 72.0(4)
C4 Li1 Li2 C2 135.6(5)
C1 Li1 Li2 C2 -64.6(3)
Pb1 Li1 Li2 C2 -144.3(4)
O1 Li1 Li2 C3 80(3)
C2 Li1 Li2 C3 -72.0(4)
C4 Li1 Li2 C3 63.6(3)
C1 Li1 Li2 C3 -136.6(5)
Pb1 Li1 Li2 C3 143.7(4)
O1 Li1 Li2 C1 -143(3)
C3 Li1 Li2 C1 136.6(5)
C2 Li1 Li2 C1 64.6(3)
C4 Li1 Li2 C1 -159.8(5)
Pb1 Li1 Li2 C1 -79.7(3)
O1 Li1 Li2 C4 17(3)
C3 Li1 Li2 C4 -63.6(3)
C2 Li1 Li2 C4 -135.6(5)
C1 Li1 Li2 C4 159.8(5)
Pb1 Li1 Li2 C4 80.1(3)
O1 Li1 Li2 Pb1 -63(3)
C3 Li1 Li2 Pb1 -143.7(4)
C2 Li1 Li2 Pb1 144.3(4)
C4 Li1 Li2 Pb1 -80.1(3)
C1 Li1 Li2 Pb1 79.7(3)
C2 Li2 O2 C39 71.3(7)
C3 Li2 O2 C39 136.7(7)
C1 Li2 O2 C39 14.7(7)
C4 Li2 O2 C39 -154.0(6)
Pb1 Li2 O2 C39 -64.6(6)
Li1 Li2 O2 C39 52(3)
C2 Li2 O2 C42 -161.8(5)
C3 Li2 O2 C42 -96.4(8)
C1 Li2 O2 C42 141.5(5)
C4 Li2 O2 C42 -27.1(9)
Pb1 Li2 O2 C42 62.2(6)
Li1 Li2 O2 C42 179(3)
C42 O2 C39 C40 37.3(4)
Li2 O2 C39 C40 169.1(4)
O2 C39 C40 C41 -27.9(4)
C39 C40 C41 C42 8.6(5)
C39 O2 C42 C41 -31.9(5)
Li2 O2 C42 C41 -164.7(4)
C40 C41 C42 O2 13.7(5)
